data_4313285
loop_
_publ_author_name
'Quan-Ming Wang'
'Thomas C. W. Mak'

_publ_section_title
;
 Assembly of Discrete, One-, Two-, and Three-Dimensional Silver(I)
 Supramolecular Complexes Containing Encapsulated Acetylide Dianion with
 Nitrogen-Donor Spacers
;
_journal_name_full 'Inorganic Chemistry'
_journal_page_first 1637
_journal_page_last 1643
_journal_paper_doi 10.1021/ic026019f
_journal_volume 42
_journal_year 2003
_chemical_formula_sum 'C66 H48 Ag10 F24 N8 O16'
_chemical_formula_weight 2743.82
_chemical_name_systematic
; 
 ? 
;
_space_group_IT_number 15
_symmetry_cell_setting monoclinic
_symmetry_space_group_name_Hall '-C 2yc'
_symmetry_space_group_name_H-M 'C 1 2/c 1'
_atom_sites_solution_hydrogens geom
_atom_sites_solution_primary direct
_atom_sites_solution_secondary difmap
_audit_creation_method SHELXL-97
_cell_angle_alpha 90.00
_cell_angle_beta 92.087(2)
_cell_angle_gamma 90.00
_cell_formula_units_Z 4
_cell_length_a 17.1976(11)
_cell_length_b 23.4506(11)
_cell_length_c 20.3112(11)
_cell_measurement_temperature 293(2)
_cell_volume 8186.0(8)
_computing_structure_refinement 'SHELXL-97 (Sheldrick, 1997)'
_computing_structure_solution 'SHELXS-97 (Sheldrick, 1990)'
_diffrn_ambient_temperature 293(2)
_diffrn_measured_fraction_theta_full 0.998
_diffrn_measured_fraction_theta_max 0.998
_diffrn_radiation_monochromator graphite
_diffrn_radiation_source 'fine-focus sealed tube'
_diffrn_radiation_type MoK\a
_diffrn_radiation_wavelength 0.71073
_diffrn_reflns_av_R_equivalents 0.0522
_diffrn_reflns_av_sigmaI/netI 0.0753
_diffrn_reflns_limit_h_max 21
_diffrn_reflns_limit_h_min -22
_diffrn_reflns_limit_k_max 18
_diffrn_reflns_limit_k_min -30
_diffrn_reflns_limit_l_max 25
_diffrn_reflns_limit_l_min -26
_diffrn_reflns_number 27497
_diffrn_reflns_theta_full 28.02
_diffrn_reflns_theta_max 28.02
_diffrn_reflns_theta_min 1.74
_exptl_absorpt_coefficient_mu 2.458
_exptl_absorpt_correction_T_max 1.0000
_exptl_absorpt_correction_T_min 0.5377
_exptl_absorpt_correction_type SADABS
_exptl_crystal_colour colorless
_exptl_crystal_density_diffrn 2.226
_exptl_crystal_density_method 'not measured'
_exptl_crystal_description block
_exptl_crystal_F_000 5256
_exptl_crystal_size_max 0.36
_exptl_crystal_size_mid 0.32
_exptl_crystal_size_min 0.20
_refine_diff_density_max 1.745
_refine_diff_density_min -1.392
_refine_diff_density_rms 0.112
_refine_ls_extinction_coef 0.000049(14)
_refine_ls_extinction_expression Fc^*^=kFc[1+0.001xFc^2^\l^3^/sin(2\q)]^-1/4^
_refine_ls_extinction_method SHELXL
_refine_ls_goodness_of_fit_ref 0.909
_refine_ls_hydrogen_treatment mixed
_refine_ls_matrix_type full
_refine_ls_number_parameters 560
_refine_ls_number_reflns 9894
_refine_ls_number_restraints 3
_refine_ls_restrained_S_all 0.913
_refine_ls_R_factor_all 0.1129
_refine_ls_R_factor_gt 0.0486
_refine_ls_shift/su_max 0.003
_refine_ls_shift/su_mean 0.000
_refine_ls_structure_factor_coef Fsqd
_refine_ls_weighting_details 'calc w=1/[\s^2^(Fo^2^)+(0.0698P)^2^+0.0000P] where P=(Fo^2^+2Fc^2^)/3'
_refine_ls_weighting_scheme calc
_refine_ls_wR_factor_gt 0.1208
_refine_ls_wR_factor_ref 0.1447
_reflns_number_gt 4876
_reflns_number_total 9894
_reflns_threshold_expression >2sigma(I)
_cod_data_source_file ic026019fsi20021222_111119_4.cif
_cod_data_source_block complex4
_cod_depositor_comments
;
The following automatic conversions were performed:

'_symmetry_cell_setting' value 'Monoclinic' changed to 'monoclinic'
according to the built-in table from CIF Core dictionary named
'cif_core.dic' version 2.4.1 from 2010-06-29.

Automatic conversion script
Id: cif_fix_values 1646 2011-03-28 12:23:43Z adriana 
;
_cod_database_code 4313285

loop_
_symmetry_equiv_pos_as_xyz
'x, y, z'
'-x, y, -z+1/2'
'x+1/2, y+1/2, z'
'-x+1/2, y+1/2, -z+1/2'
'-x, -y, -z'
'x, -y, z-1/2'
'-x+1/2, -y+1/2, -z'
'x+1/2, -y+1/2, z-1/2'

loop_
_atom_site_label
_atom_site_type_symbol
_atom_site_fract_x
_atom_site_fract_y
_atom_site_fract_z
_atom_site_U_iso_or_equiv
_atom_site_adp_type
_atom_site_occupancy
_atom_site_symmetry_multiplicity
_atom_site_calc_flag
_atom_site_refinement_flags
_atom_site_disorder_assembly
_atom_site_disorder_group
Ag1 Ag 0.11266(3) 0.25721(3) 0.20198(3) 0.05779(18) Uani 1 1 d . . .
Ag2 Ag -0.05104(3) 0.30511(2) 0.17766(3) 0.05942(18) Uani 1 1 d . . .
Ag3 Ag -0.04980(3) 0.18549(2) 0.13108(3) 0.05648(17) Uani 1 1 d . . .
Ag4 Ag 0.09527(3) 0.13051(3) 0.19599(4) 0.0838(2) Uani 1 1 d . . .
Ag5 Ag 0.09600(6) 0.36904(4) 0.05893(4) 0.1158(3) Uani 1 1 d . . .
C1 C -0.0116(3) 0.2203(3) 0.2215(3) 0.0442(15) Uani 1 1 d . . .
O11 O -0.0346(4) 0.3436(4) 0.0701(3) 0.123(3) Uani 1 1 d . . .
O12 O -0.1424(4) 0.2991(3) 0.0660(4) 0.115(2) Uani 1 1 d . . .
O21 O 0.0249(3) 0.0499(2) 0.1586(3) 0.0872(18) Uani 1 1 d . . .
O22 O -0.0873(3) 0.0887(3) 0.1872(3) 0.0853(17) Uani 1 1 d . . .
O31 O 0.1265(3) 0.2654(3) 0.0860(3) 0.0803(17) Uani 1 1 d . . .
O32 O 0.1081(3) 0.1722(3) 0.0771(3) 0.0776(16) Uani 1 1 d . . .
O41 O 0.0911(3) 0.3914(2) 0.2813(3) 0.0705(15) Uani 1 1 d . . .
O42 O 0.0902(3) 0.3637(2) 0.1759(3) 0.0636(13) Uani 1 1 d . . .
C11 C -0.0929(6) 0.3261(4) 0.0420(5) 0.074(2) Uani 1 1 d . . .
C12 C -0.1044(9) 0.3439(6) -0.0283(5) 0.109(4) Uani 1 1 d . . .
C21 C -0.0444(5) 0.0486(3) 0.1707(4) 0.063(2) Uani 1 1 d . . .
C22 C -0.0852(6) -0.0082(5) 0.1615(7) 0.094(3) Uani 1 1 d . . .
C31 C 0.1184(4) 0.2198(4) 0.0555(4) 0.0595(19) Uani 1 1 d . . .
C32 C 0.1199(7) 0.2248(6) -0.0189(5) 0.100(3) Uani 1 1 d . . .
C41 C 0.0948(4) 0.3991(3) 0.2224(5) 0.062(2) Uani 1 1 d . . .
C42 C 0.1091(7) 0.4597(4) 0.1998(6) 0.090(3) Uani 1 1 d . . .
F11 F -0.1301(10) 0.3931(4) -0.0356(4) 0.271(8) Uani 1 1 d . . .
F12 F -0.0485(6) 0.3398(7) -0.0641(4) 0.267(8) Uani 1 1 d . . .
F13 F -0.1576(6) 0.3189(5) -0.0613(4) 0.202(4) Uani 1 1 d . . .
F21 F -0.1082(8) -0.0154(4) 0.1030(5) 0.251(7) Uani 1 1 d . . .
F22 F -0.0427(5) -0.0499(3) 0.1745(6) 0.209(5) Uani 1 1 d . . .
F23 F -0.1423(5) -0.0153(3) 0.1992(5) 0.192(4) Uani 1 1 d . . .
F31 F 0.1533(10) 0.1850(5) -0.0452(4) 0.298(9) Uani 1 1 d . . .
F32 F 0.1574(8) 0.2658(5) -0.0413(4) 0.238(7) Uani 1 1 d . . .
F33 F 0.0562(6) 0.2305(7) -0.0473(4) 0.243(6) Uani 1 1 d . . .
F41 F 0.0640(5) 0.4775(3) 0.1525(4) 0.154(3) Uani 1 1 d . . .
F42 F 0.1785(4) 0.4666(3) 0.1789(4) 0.162(3) Uani 1 1 d . . .
F43 F 0.1016(5) 0.4971(3) 0.2471(4) 0.163(3) Uani 1 1 d . . .
N1 N 0.2334(3) 0.2824(3) 0.2372(3) 0.0533(15) Uani 1 1 d . . .
N2 N 0.2282(3) 0.1339(2) 0.2147(3) 0.0560(15) Uani 1 1 d . . .
N3 N 0.1553(5) 0.4265(3) -0.0066(4) 0.083(2) Uani 1 1 d . . .
N4 N 0.4095(4) 0.6509(3) 0.0371(3) 0.0615(16) Uani 1 1 d . . .
C011 C 0.2752(4) 0.3121(3) 0.1955(4) 0.0581(19) Uani 1 1 d . . .
H01A H 0.2509 0.3253 0.1568 0.070 Uiso 1 1 calc R . .
C012 C 0.3527(4) 0.3243(3) 0.2068(4) 0.0578(19) Uani 1 1 d . . .
H01B H 0.3800 0.3446 0.1758 0.069 Uiso 1 1 calc R . .
C013 C 0.3901(3) 0.3062(3) 0.2648(3) 0.0463(16) Uani 1 1 d . . .
C014 C 0.3450(4) 0.2765(3) 0.3079(4) 0.0552(18) Uani 1 1 d . . .
H01C H 0.3671 0.2636 0.3477 0.066 Uiso 1 1 calc R . .
C015 C 0.2687(4) 0.2659(3) 0.2930(4) 0.0577(18) Uani 1 1 d . . .
H01D H 0.2399 0.2460 0.3235 0.069 Uiso 1 1 calc R . .
C016 C 0.4739(4) 0.3167(3) 0.2803(4) 0.063(2) Uani 1 1 d . . .
H01E H 0.4927 0.2876 0.3109 0.075 Uiso 1 1 calc R . .
H01F H 0.4792 0.3533 0.3023 0.075 Uiso 1 1 calc R . .
C021 C 0.2755(5) 0.1530(3) 0.1698(4) 0.070(2) Uani 1 1 d . . .
H02A H 0.2548 0.1665 0.1298 0.084 Uiso 1 1 calc R . .
C022 C 0.3557(5) 0.1533(4) 0.1812(6) 0.088(3) Uani 1 1 d . . .
H02B H 0.3876 0.1665 0.1485 0.106 Uiso 1 1 calc R . .
C023 C 0.3887(5) 0.1346(4) 0.2398(7) 0.101(4) Uani 1 1 d D . .
C024 C 0.3387(5) 0.1153(4) 0.2852(5) 0.078(3) Uani 1 1 d . . .
H02C H 0.3576 0.1019 0.3258 0.094 Uiso 1 1 calc R . .
C025 C 0.2611(4) 0.1158(3) 0.2706(4) 0.0595(19) Uani 1 1 d . . .
H02D H 0.2284 0.1024 0.3026 0.071 Uiso 1 1 calc R . .
C026 C 0.4668(4) 0.1348(8) 0.2704(4) 0.255(12) Uani 1 1 d D . .
H02E H 0.4709 0.1681 0.2986 0.306 Uiso 1 1 calc R . .
H02F H 0.4711 0.1016 0.2988 0.306 Uiso 1 1 calc R . .
C031 C 0.1194(6) 0.4645(4) -0.0460(5) 0.094(3) Uani 1 1 d . . .
H03A H 0.0658 0.4680 -0.0430 0.113 Uiso 1 1 calc R . .
C032 C 0.1536(7) 0.4974(4) -0.0887(5) 0.101(3) Uani 1 1 d . . .
H03B H 0.1239 0.5220 -0.1153 0.121 Uiso 1 1 calc R . .
C033 C 0.2324(8) 0.4957(5) -0.0943(4) 0.097(4) Uani 1 1 d . . .
C034 C 0.2706(6) 0.4597(5) -0.0539(6) 0.109(4) Uani 1 1 d . . .
H03C H 0.3246 0.4580 -0.0545 0.131 Uiso 1 1 calc R . .
C035 C 0.2321(6) 0.4255(5) -0.0116(5) 0.102(3) Uani 1 1 d . . .
H03D H 0.2609 0.4003 0.0149 0.123 Uiso 1 1 calc R . .
C036 C 0.2659(8) 0.5287(6) -0.1462(5) 0.188(8) Uani 1 1 d D . .
H03E H 0.2835 0.5013 -0.1781 0.226 Uiso 1 1 calc R . .
H03F H 0.2230 0.5492 -0.1676 0.226 Uiso 1 1 calc R . .
C041 C 0.3445(5) 0.6671(4) 0.0067(4) 0.078(2) Uani 1 1 d . . .
H04A H 0.3180 0.6980 0.0239 0.093 Uiso 1 1 calc R . .
C042 C 0.3135(6) 0.6413(4) -0.0489(4) 0.088(3) Uani 1 1 d . . .
H04B H 0.2668 0.6541 -0.0682 0.106 Uiso 1 1 calc R . .
C043 C 0.3530(7) 0.5958(4) -0.0761(4) 0.086(3) Uani 1 1 d . . .
C044 C 0.4200(7) 0.5786(4) -0.0437(5) 0.096(3) Uani 1 1 d . . .
H04C H 0.4477 0.5477 -0.0594 0.116 Uiso 1 1 calc R . .
C045 C 0.4461(5) 0.6066(4) 0.0112(4) 0.080(2) Uani 1 1 d . . .
H04D H 0.4921 0.5942 0.0319 0.096 Uiso 1 1 calc R . .
C046 C 0.3267(8) 0.5687(5) -0.1378(4) 0.154(6) Uani 1 1 d D . .
H04E H 0.3137 0.5997 -0.1678 0.185 Uiso 1 1 calc R . .
H04F H 0.3724 0.5504 -0.1548 0.185 Uiso 1 1 calc R . .

loop_
_atom_site_aniso_label
_atom_site_aniso_U_11
_atom_site_aniso_U_22
_atom_site_aniso_U_33
_atom_site_aniso_U_23
_atom_site_aniso_U_13
_atom_site_aniso_U_12
Ag1 0.0383(3) 0.0725(4) 0.0632(4) -0.0102(3) 0.0114(2) -0.0114(2)
Ag2 0.0629(4) 0.0531(4) 0.0621(4) 0.0103(3) 0.0012(3) 0.0050(3)
Ag3 0.0589(3) 0.0595(4) 0.0504(3) -0.0097(3) -0.0063(2) -0.0012(3)
Ag4 0.0466(3) 0.0926(5) 0.1110(6) 0.0303(4) -0.0151(3) -0.0145(3)
Ag5 0.1492(8) 0.1214(7) 0.0784(5) 0.0208(5) 0.0255(5) -0.0565(6)
C1 0.036(3) 0.046(4) 0.051(4) 0.007(3) 0.003(3) -0.008(3)
O11 0.105(5) 0.189(8) 0.074(5) 0.012(5) -0.014(4) -0.043(5)
O12 0.101(6) 0.131(7) 0.111(6) 0.026(5) -0.009(5) -0.010(5)
O21 0.052(3) 0.088(4) 0.121(5) 0.004(4) 0.005(3) -0.011(3)
O22 0.085(4) 0.069(4) 0.103(5) -0.006(3) 0.020(3) 0.004(3)
O31 0.093(4) 0.086(5) 0.063(4) -0.008(3) 0.017(3) -0.013(3)
O32 0.091(4) 0.080(4) 0.062(4) 0.000(3) -0.001(3) 0.008(3)
O41 0.095(4) 0.062(3) 0.056(4) -0.003(3) 0.007(3) -0.024(3)
O42 0.074(3) 0.061(3) 0.056(3) -0.003(3) -0.001(3) -0.010(3)
C11 0.069(6) 0.081(7) 0.071(6) -0.007(5) -0.020(5) 0.004(5)
C12 0.149(11) 0.121(11) 0.057(7) -0.020(7) -0.012(7) -0.004(8)
C21 0.060(5) 0.060(5) 0.071(5) 0.002(4) 0.003(4) -0.009(4)
C22 0.065(6) 0.081(8) 0.139(10) 0.015(7) 0.010(6) -0.017(5)
C31 0.050(4) 0.075(6) 0.054(5) -0.007(4) 0.009(4) 0.003(4)
C32 0.106(8) 0.138(10) 0.058(7) -0.002(7) 0.014(6) 0.011(7)
C41 0.046(4) 0.057(5) 0.081(6) 0.005(4) -0.003(4) -0.018(3)
C42 0.125(9) 0.054(6) 0.092(8) -0.004(5) -0.001(7) -0.018(6)
F11 0.58(2) 0.132(8) 0.091(6) 0.016(5) -0.054(9) 0.075(11)
F12 0.181(9) 0.54(2) 0.082(6) 0.083(9) 0.032(6) 0.119(12)
F13 0.225(10) 0.289(13) 0.087(6) -0.018(6) -0.044(6) -0.042(9)
F21 0.382(16) 0.193(10) 0.169(9) 0.007(7) -0.118(10) -0.173(10)
F22 0.165(8) 0.067(5) 0.399(16) 0.026(7) 0.055(8) -0.003(5)
F23 0.177(7) 0.136(6) 0.272(11) -0.034(6) 0.122(8) -0.093(6)
F31 0.59(3) 0.236(12) 0.074(5) 0.026(6) 0.096(10) 0.221(14)
F32 0.362(16) 0.278(13) 0.077(5) 0.021(6) 0.055(7) -0.156(12)
F33 0.187(9) 0.47(2) 0.075(5) 0.038(8) -0.050(6) 0.006(11)
F41 0.223(8) 0.091(5) 0.143(6) 0.054(4) -0.047(6) -0.006(5)
F42 0.129(5) 0.116(5) 0.244(9) 0.036(5) 0.062(6) -0.059(4)
F43 0.297(10) 0.057(4) 0.136(6) -0.003(4) 0.016(6) -0.026(5)
N1 0.039(3) 0.062(4) 0.060(4) 0.000(3) 0.012(3) -0.008(3)
N2 0.042(3) 0.056(4) 0.069(4) 0.005(3) -0.003(3) -0.003(3)
N3 0.086(6) 0.087(6) 0.077(5) 0.016(4) 0.020(4) -0.016(4)
N4 0.067(4) 0.063(4) 0.054(4) -0.010(3) 0.000(3) 0.001(3)
C011 0.040(4) 0.070(5) 0.064(5) 0.017(4) -0.002(3) -0.007(3)
C012 0.041(4) 0.064(5) 0.069(5) 0.008(4) 0.009(3) -0.013(3)
C013 0.034(3) 0.052(4) 0.053(4) -0.005(3) 0.004(3) 0.002(3)
C014 0.049(4) 0.065(5) 0.051(4) 0.000(3) -0.002(3) 0.007(3)
C015 0.050(4) 0.067(5) 0.057(5) 0.007(4) 0.009(4) -0.006(3)
C016 0.040(4) 0.078(6) 0.070(5) -0.012(4) 0.003(3) -0.007(3)
C021 0.063(5) 0.071(6) 0.075(6) 0.004(4) 0.000(4) 0.006(4)
C022 0.045(5) 0.083(7) 0.138(9) -0.007(6) 0.032(5) -0.006(4)
C023 0.039(5) 0.092(7) 0.167(11) 0.003(7) -0.038(6) 0.010(5)
C024 0.049(5) 0.077(6) 0.107(7) -0.015(5) -0.022(5) 0.011(4)
C025 0.054(4) 0.053(5) 0.071(5) 0.010(4) -0.011(4) -0.005(3)
C026 0.117(15) 0.26(2) 0.39(4) 0.04(2) -0.025(19) 0.016(12)
C031 0.083(7) 0.096(8) 0.104(8) 0.005(6) 0.027(6) -0.015(6)
C032 0.137(10) 0.085(7) 0.082(7) 0.019(5) 0.013(7) -0.018(7)
C033 0.143(10) 0.116(9) 0.034(5) -0.011(5) 0.012(6) -0.081(8)
C034 0.077(7) 0.154(11) 0.098(9) -0.011(8) 0.003(6) -0.058(7)
C035 0.094(8) 0.102(8) 0.110(9) 0.028(6) -0.004(6) 0.000(6)
C036 0.257(17) 0.254(17) 0.053(7) -0.005(8) 0.017(8) -0.183(14)
C041 0.073(6) 0.080(6) 0.079(6) -0.012(5) -0.022(5) 0.000(5)
C042 0.096(7) 0.103(8) 0.064(6) 0.005(5) -0.025(5) -0.026(6)
C043 0.134(9) 0.088(7) 0.036(5) -0.004(4) 0.010(5) -0.058(6)
C044 0.128(9) 0.089(7) 0.075(7) -0.031(6) 0.027(7) -0.019(6)
C045 0.077(6) 0.083(7) 0.079(6) -0.014(5) 0.002(5) -0.003(5)
C046 0.250(15) 0.170(12) 0.043(6) -0.013(6) 0.019(7) -0.144(11)

loop_
_atom_type_symbol
_atom_type_description
_atom_type_scat_dispersion_real
_atom_type_scat_dispersion_imag
_atom_type_scat_source
C C 0.0033 0.0016 'International Tables Vol C Tables 4.2.6.8 and 6.1.1.4'
H H 0.0000 0.0000 'International Tables Vol C Tables 4.2.6.8 and 6.1.1.4'
N N 0.0061 0.0033 'International Tables Vol C Tables 4.2.6.8 and 6.1.1.4'
O O 0.0106 0.0060 'International Tables Vol C Tables 4.2.6.8 and 6.1.1.4'
F F 0.0171 0.0103 'International Tables Vol C Tables 4.2.6.8 and 6.1.1.4'
Ag Ag -0.8971 1.1015 'International Tables Vol C Tables 4.2.6.8 and 6.1.1.4'

loop_
_geom_angle_atom_site_label_1
_geom_angle_atom_site_label_2
_geom_angle_atom_site_label_3
_geom_angle
_geom_angle_site_symmetry_1
_geom_angle_site_symmetry_3
_geom_angle_publ_flag
N1 Ag1 C1 151.2(2) . . ?
N1 Ag1 O31 99.7(2) . . ?
C1 Ag1 O31 108.7(2) . . ?
N1 Ag1 C1 122.8(2) . 2 ?
C1 Ag1 C1 28.5(3) . 2 ?
O31 Ag1 C1 137.0(2) . 2 ?
N1 Ag1 O42 86.58(19) . . ?
C1 Ag1 O42 105.12(19) . . ?
O31 Ag1 O42 74.84(18) . . ?
C1 Ag1 O42 110.91(18) 2 . ?
N1 Ag1 Ag2 89.51(15) . 2 ?
C1 Ag1 Ag2 68.98(16) . 2 ?
O31 Ag1 Ag2 147.92(15) . 2 ?
C1 Ag1 Ag2 48.61(14) 2 2 ?
O42 Ag1 Ag2 75.15(11) . 2 ?
N1 Ag1 Ag4 111.34(16) . . ?
C1 Ag1 Ag4 63.32(16) . . ?
O31 Ag1 Ag4 93.06(15) . . ?
C1 Ag1 Ag4 67.32(14) 2 . ?
O42 Ag1 Ag4 160.13(12) . . ?
Ag2 Ag1 Ag4 112.16(3) 2 . ?
N1 Ag1 Ag2 142.10(15) . . ?
C1 Ag1 Ag2 47.55(15) . . ?
O31 Ag1 Ag2 86.26(15) . . ?
C1 Ag1 Ag2 64.84(14) 2 . ?
O42 Ag1 Ag2 58.71(11) . . ?
Ag2 Ag1 Ag2 68.53(2) 2 . ?
Ag4 Ag1 Ag2 105.60(2) . . ?
C1 Ag2 O41 135.7(2) . 2 ?
C1 Ag2 O11 130.2(3) . . ?
O41 Ag2 O11 92.6(3) 2 . ?
C1 Ag2 Ag1 56.51(16) . 2 ?
O41 Ag2 Ag1 84.98(14) 2 2 ?
O11 Ag2 Ag1 165.43(18) . 2 ?
C1 Ag2 Ag3 44.81(16) . . ?
O41 Ag2 Ag3 162.47(14) 2 . ?
O11 Ag2 Ag3 93.6(2) . . ?
Ag1 Ag2 Ag3 84.85(2) 2 . ?
C1 Ag2 Ag1 49.80(15) . . ?
O41 Ag2 Ag1 123.42(14) 2 . ?
O11 Ag2 Ag1 98.50(19) . . ?
Ag1 Ag2 Ag1 94.78(2) 2 . ?
Ag3 Ag2 Ag1 71.695(19) . . ?
C1 Ag2 Ag2 61.27(15) . 2 ?
O41 Ag2 Ag2 80.65(14) 2 2 ?
O11 Ag2 Ag2 136.25(18) . 2 ?
Ag1 Ag2 Ag2 57.57(2) 2 2 ?
Ag3 Ag2 Ag2 105.618(16) . 2 ?
Ag1 Ag2 Ag2 53.900(18) . 2 ?
C1 Ag3 N4 179.0(3) . 3_445 ?
C1 Ag3 Ag2 49.90(17) . . ?
N4 Ag3 Ag2 129.09(17) 3_445 . ?
C1 Ag3 Ag4 64.02(17) . . ?
N4 Ag3 Ag4 116.96(17) 3_445 . ?
Ag2 Ag3 Ag4 106.05(2) . . ?
N2 Ag4 O21 125.1(2) . . ?
N2 Ag4 O22 87.0(2) . 2 ?
O21 Ag4 O22 87.0(2) . 2 ?
N2 Ag4 Ag1 82.07(14) . . ?
O21 Ag4 Ag1 149.41(15) . . ?
O22 Ag4 Ag1 110.46(14) 2 . ?
N2 Ag4 Ag3 147.53(15) . . ?
O21 Ag4 Ag3 78.38(15) . . ?
O22 Ag4 Ag3 119.15(13) 2 . ?
Ag1 Ag4 Ag3 71.20(2) . . ?
N3 Ag5 O11 133.6(3) . . ?
N3 Ag5 O42 132.8(2) . . ?
O11 Ag5 O42 79.4(2) . . ?
N3 Ag5 O31 128.9(3) . . ?
O11 Ag5 O31 85.8(2) . . ?
O42 Ag5 O31 75.48(18) . . ?
C1 C1 Ag3 157.04(17) 2 . ?
C1 C1 Ag2 117.3(2) 2 . ?
Ag3 C1 Ag2 85.3(2) . . ?
C1 C1 Ag1 83.8(5) 2 . ?
Ag3 C1 Ag1 104.7(3) . . ?
Ag2 C1 Ag1 82.7(2) . . ?
C1 C1 Ag1 67.8(5) 2 2 ?
Ag3 C1 Ag1 118.2(3) . 2 ?
Ag2 C1 Ag1 74.87(19) . 2 ?
Ag1 C1 Ag1 128.8(3) . 2 ?
C11 O11 Ag5 145.4(7) . . ?
C11 O11 Ag2 100.3(6) . . ?
Ag5 O11 Ag2 109.3(3) . . ?
C21 O21 Ag4 116.5(5) . . ?
C21 O22 Ag4 125.8(5) . 2 ?
C31 O31 Ag1 114.2(5) . . ?
C31 O31 Ag5 134.2(6) . . ?
Ag1 O31 Ag5 105.3(2) . . ?
C41 O41 Ag2 120.9(5) . 2 ?
C41 O42 Ag5 135.2(5) . . ?
C41 O42 Ag1 118.7(5) . . ?
Ag5 O42 Ag1 104.16(19) . . ?
O12 C11 O11 125.9(10) . . ?
O12 C11 C12 118.2(10) . . ?
O11 C11 C12 115.8(11) . . ?
F12 C12 F11 106.5(14) . . ?
F12 C12 F13 102.6(11) . . ?
F11 C12 F13 96.9(13) . . ?
F12 C12 C11 117.6(13) . . ?
F11 C12 C11 114.0(10) . . ?
F13 C12 C11 116.6(12) . . ?
O21 C21 O22 128.6(8) . . ?
O21 C21 C22 116.6(8) . . ?
O22 C21 C22 114.8(7) . . ?
F22 C22 F21 105.0(13) . . ?
F22 C22 F23 103.2(10) . . ?
F21 C22 F23 109.3(11) . . ?
F22 C22 C21 113.4(9) . . ?
F21 C22 C21 111.4(9) . . ?
F23 C22 C21 113.8(10) . . ?
O32 C31 O31 128.8(8) . . ?
O32 C31 C32 116.1(9) . . ?
O31 C31 C32 115.1(9) . . ?
F33 C32 F31 107.5(14) . . ?
F33 C32 F32 102.0(13) . . ?
F31 C32 F32 99.8(12) . . ?
F33 C32 C31 115.5(10) . . ?
F31 C32 C31 113.6(11) . . ?
F32 C32 C31 116.8(11) . . ?
O41 C41 O42 129.7(7) . . ?
O41 C41 C42 116.9(8) . . ?
O42 C41 C42 113.4(8) . . ?
F41 C42 F42 104.8(10) . . ?
F41 C42 F43 105.0(10) . . ?
F42 C42 F43 105.8(9) . . ?
F41 C42 C41 115.6(8) . . ?
F42 C42 C41 112.2(9) . . ?
F43 C42 C41 112.6(9) . . ?
C015 N1 C011 117.2(6) . . ?
C015 N1 Ag1 125.7(5) . . ?
C011 N1 Ag1 116.7(5) . . ?
C025 N2 C021 116.5(6) . . ?
C025 N2 Ag4 121.5(5) . . ?
C021 N2 Ag4 122.0(5) . . ?
C035 N3 C031 113.9(8) . . ?
C035 N3 Ag5 121.7(7) . . ?
C031 N3 Ag5 124.4(6) . . ?
C041 N4 C045 116.5(7) . . ?
C041 N4 Ag3 123.2(6) . 3 ?
C045 N4 Ag3 119.9(6) . 3 ?
N1 C011 C012 123.1(7) . . ?
C011 C012 C013 119.6(6) . . ?
C014 C013 C012 116.1(6) . . ?
C014 C013 C016 120.9(6) . . ?
C012 C013 C016 123.0(6) . . ?
C015 C014 C013 120.8(7) . . ?
N1 C015 C014 123.1(7) . . ?
C013 C016 C016 114.7(8) . 2_655 ?
N2 C021 C022 121.2(8) . . ?
C023 C022 C021 121.3(9) . . ?
C024 C023 C022 116.3(7) . . ?
C024 C023 C026 107.9(9) . . ?
C022 C023 C026 135.5(11) . . ?
C025 C024 C023 119.3(9) . . ?
N2 C025 C024 125.3(8) . . ?
C026 C026 C023 119.7(11) 2_655 . ?
C032 C031 N3 125.4(10) . . ?
C031 C032 C033 120.4(11) . . ?
C034 C033 C032 115.9(9) . . ?
C034 C033 C036 125.9(14) . . ?
C032 C033 C036 117.9(13) . . ?
C033 C034 C035 121.3(10) . . ?
N3 C035 C034 123.0(10) . . ?
C046 C036 C033 125.6(9) . . ?
N4 C041 C042 123.9(9) . . ?
C041 C042 C043 119.0(9) . . ?
C044 C043 C042 116.9(8) . . ?
C044 C043 C046 120.8(12) . . ?
C042 C043 C046 122.2(12) . . ?
C045 C044 C043 120.0(10) . . ?
N4 C045 C044 123.8(9) . . ?
C036 C046 C043 126.7(8) . . ?

loop_
_geom_bond_atom_site_label_1
_geom_bond_atom_site_label_2
_geom_bond_distance
_geom_bond_site_symmetry_2
_geom_bond_publ_flag
Ag1 N1 2.250(5) . ?
Ag1 C1 2.352(6) . ?
Ag1 O31 2.383(5) . ?
Ag1 C1 2.526(6) 2 ?
Ag1 O42 2.578(5) . ?
Ag1 Ag2 2.9240(8) 2 ?
Ag1 Ag4 2.9882(9) . ?
Ag1 Ag2 3.0545(8) . ?
Ag2 C1 2.272(6) . ?
Ag2 O41 2.304(5) 2 ?
Ag2 O11 2.391(7) . ?
Ag2 Ag1 2.9240(8) 2 ?
Ag2 Ag3 2.9608(8) . ?
Ag2 Ag2 3.3678(12) 2 ?
Ag3 C1 2.094(6) . ?
Ag3 N4 2.166(6) 3_445 ?
Ag3 Ag4 3.0636(8) . ?
Ag4 N2 2.305(5) . ?
Ag4 O21 2.356(6) . ?
Ag4 O22 2.575(6) 2 ?
Ag5 N3 2.174(7) . ?
Ag5 O11 2.343(7) . ?
Ag5 O42 2.385(5) . ?
Ag5 O31 2.542(6) . ?
C1 C1 1.211(12) 2 ?
C1 Ag1 2.526(6) 2 ?
O11 C11 1.207(10) . ?
O12 C11 1.181(10) . ?
O21 C21 1.226(8) . ?
O22 C21 1.250(9) . ?
O22 Ag4 2.575(6) 2 ?
O31 C31 1.242(9) . ?
O32 C31 1.214(9) . ?
O41 C41 1.214(9) . ?
O41 Ag2 2.304(5) 2 ?
O42 C41 1.257(9) . ?
C11 C12 1.494(14) . ?
C12 F12 1.230(14) . ?
C12 F11 1.243(14) . ?
C12 F13 1.258(13) . ?
C21 C22 1.514(12) . ?
C22 F22 1.244(11) . ?
C22 F21 1.250(13) . ?
C22 F23 1.278(11) . ?
C31 C32 1.516(12) . ?
C32 F33 1.227(13) . ?
C32 F31 1.228(12) . ?
C32 F32 1.253(13) . ?
C41 C42 1.516(12) . ?
C42 F41 1.282(11) . ?
C42 F42 1.291(11) . ?
C42 F43 1.311(11) . ?
N1 C015 1.325(9) . ?
N1 C011 1.329(8) . ?
N2 C025 1.321(9) . ?
N2 C021 1.323(9) . ?
N3 C035 1.329(11) . ?
N3 C031 1.334(12) . ?
N4 C041 1.313(9) . ?
N4 C045 1.333(10) . ?
N4 Ag3 2.166(6) 3 ?
C011 C012 1.374(9) . ?
C012 C013 1.388(10) . ?
C013 C014 1.380(9) . ?
C013 C016 1.484(9) . ?
C014 C015 1.359(9) . ?
C016 C016 1.550(14) 2_655 ?
C021 C022 1.389(11) . ?
C022 C023 1.372(14) . ?
C023 C024 1.360(13) . ?
C023 C026 1.460(5) . ?
C024 C025 1.357(10) . ?
C026 C026 1.434(5) 2_655 ?
C031 C032 1.317(12) . ?
C032 C033 1.364(14) . ?
C033 C034 1.333(15) . ?
C033 C036 1.445(12) . ?
C034 C035 1.366(14) . ?
C036 C046 1.409(5) . ?
C041 C042 1.373(11) . ?
C042 C043 1.390(13) . ?
C043 C044 1.366(14) . ?
C043 C046 1.462(11) . ?
C044 C045 1.356(12) . ?
